data_7040803
loop_
_publ_author_name
'Qu, Xiaoni'
'Zhai, Lianjie'
'Wang, Bozhou'
'Wei, Qing'
'Xie, Gang'
'Chen, Sanping'
'Gao, Shengli'

_publ_section_title
;
 Copper-based energetic MOFs with 3-nitro-1H-1,2,4-triazole:
 solvent-dependent syntheses, structures and energetic performances.
;
_journal_issue 43
_journal_name_full 'Dalton transactions (Cambridge, England : 2003)'
_journal_page_first 17304
_journal_page_last 17311
_journal_paper_doi 10.1039/c6dt03631g
_journal_volume 45
_journal_year 2016
_chemical_formula_sum 'C2 H Cu N4 O2'
_chemical_formula_weight 176.61
_chemical_name_systematic
; 
 ? 
;
_space_group_IT_number 19
_symmetry_cell_setting orthorhombic
_symmetry_space_group_name_Hall 'P 2ac 2ab'
_symmetry_space_group_name_H-M 'P 21 21 21'
_atom_sites_solution_hydrogens geom
_atom_sites_solution_primary direct
_atom_sites_solution_secondary difmap
_audit_creation_method SHELXL-97
_audit_update_record
;
2016-05-31 deposited with the CCDC.
2016-10-03 downloaded from the CCDC.
;
_cell_angle_alpha 90.00
_cell_angle_beta 90.00
_cell_angle_gamma 90.00
_cell_formula_units_Z 4
_cell_length_a 4.8489(11)
_cell_length_b 9.475(2)
_cell_length_c 10.518(2)
_cell_measurement_reflns_used 744
_cell_measurement_temperature 296(2)
_cell_measurement_theta_max 23.92
_cell_measurement_theta_min 2.89
_cell_volume 483.23(18)
_computing_cell_refinement 'Bruker SAINT'
_computing_data_collection 'Bruker APEX2'
_computing_data_reduction 'Bruker SAINT'
_computing_structure_refinement 'SHELXL-97 (Sheldrick, 1997)'
_computing_structure_solution 'SHELXS-97 (Sheldrick, 1990)'
_diffrn_ambient_temperature 296(2)
_diffrn_measured_fraction_theta_full 1.000
_diffrn_measured_fraction_theta_max 1.000
_diffrn_measurement_device_type 'Bruker APEX-II CCD'
_diffrn_measurement_method '\f and \w scans'
_diffrn_radiation_monochromator graphite
_diffrn_radiation_source 'fine-focus sealed tube'
_diffrn_radiation_type MoK\a
_diffrn_radiation_wavelength 0.71073
_diffrn_reflns_av_R_equivalents 0.0339
_diffrn_reflns_av_sigmaI/netI 0.0440
_diffrn_reflns_limit_h_max 5
_diffrn_reflns_limit_h_min -4
_diffrn_reflns_limit_k_max 11
_diffrn_reflns_limit_k_min -11
_diffrn_reflns_limit_l_max 12
_diffrn_reflns_limit_l_min -10
_diffrn_reflns_number 2397
_diffrn_reflns_theta_full 24.99
_diffrn_reflns_theta_max 24.99
_diffrn_reflns_theta_min 2.89
_exptl_absorpt_coefficient_mu 4.426
_exptl_absorpt_correction_T_max 0.765
_exptl_absorpt_correction_T_min 0.582
_exptl_absorpt_correction_type multi-scan
_exptl_absorpt_process_details SADABS
_exptl_crystal_colour blue
_exptl_crystal_density_diffrn 2.428
_exptl_crystal_density_method 'not measured'
_exptl_crystal_description block
_exptl_crystal_F_000 344
_exptl_crystal_size_max 0.23
_exptl_crystal_size_mid 0.21
_exptl_crystal_size_min 0.18
_refine_diff_density_max 0.275
_refine_diff_density_min -0.262
_refine_diff_density_rms 0.075
_refine_ls_abs_structure_details 'Flack H D (1983), Acta Cryst. A39, 876-881'
_refine_ls_abs_structure_Flack 0.13(3)
_refine_ls_extinction_method none
_refine_ls_goodness_of_fit_ref 1.031
_refine_ls_hydrogen_treatment mixed
_refine_ls_matrix_type full
_refine_ls_number_parameters 82
_refine_ls_number_reflns 848
_refine_ls_number_restraints 0
_refine_ls_restrained_S_all 1.031
_refine_ls_R_factor_all 0.0372
_refine_ls_R_factor_gt 0.0285
_refine_ls_shift/su_max 0.001
_refine_ls_shift/su_mean 0.000
_refine_ls_structure_factor_coef Fsqd
_refine_ls_weighting_details 'calc w=1/[\s^2^(Fo^2^)+(0.0195P)^2^+0.0985P] where P=(Fo^2^+2Fc^2^)/3'
_refine_ls_weighting_scheme calc
_refine_ls_wR_factor_gt 0.0490
_refine_ls_wR_factor_ref 0.0514
_reflns_number_gt 745
_reflns_number_total 848
_reflns_threshold_expression >2sigma(I)
_cod_data_source_file c6dt03631g2.cif
_cod_data_source_block xb9536_0m
_cod_depositor_comments 'Adding full bibliography for 7040801--7040803.cif.'
_cod_original_cell_volume 483.22(19)
_cod_database_code 7040803

loop_
_symmetry_equiv_pos_as_xyz
'x, y, z'
'-x+1/2, -y, z+1/2'
'-x, y+1/2, -z+1/2'
'x+1/2, -y+1/2, -z'

loop_
_atom_site_label
_atom_site_type_symbol
_atom_site_fract_x
_atom_site_fract_y
_atom_site_fract_z
_atom_site_U_iso_or_equiv
_atom_site_adp_type
_atom_site_occupancy
_atom_site_symmetry_multiplicity
_atom_site_calc_flag
_atom_site_refinement_flags
N2 N 0.0102(8) 1.1644(4) 0.8606(3) 0.0268(9) Uani 1 1 d .
N1 N 0.2195(7) 1.0955(3) 0.9228(4) 0.0244(9) Uani 1 1 d .
Cu1 Cu 0.14572(13) 0.84742(5) 0.58857(5) 0.02768(17) Uani 1 1 d .
N3 N 0.1374(9) 0.9839(3) 0.7376(3) 0.0253(9) Uani 1 1 d .
O1 O 0.6386(9) 0.9118(4) 0.9687(3) 0.0457(10) Uani 1 1 d .
C14 C 0.2853(9) 0.9901(5) 0.8441(5) 0.0221(11) Uani 1 1 d .
O2 O 0.5358(7) 0.7945(4) 0.7985(4) 0.0490(11) Uani 1 1 d .
N5 N 0.5007(9) 0.8908(4) 0.8734(4) 0.0306(10) Uani 1 1 d .
C8 C -0.0300(11) 1.0954(5) 0.7530(5) 0.0277(11) Uani 1 1 d .
H8 H -0.1622 1.1216 0.6934 0.033 Uiso 1 1 calc R

loop_
_atom_site_aniso_label
_atom_site_aniso_U_11
_atom_site_aniso_U_22
_atom_site_aniso_U_33
_atom_site_aniso_U_23
_atom_site_aniso_U_13
_atom_site_aniso_U_12
N2 0.041(2) 0.022(2) 0.0177(18) -0.0002(18) -0.0003(18) 0.004(2)
N1 0.034(2) 0.0199(17) 0.020(2) -0.0014(17) -0.0018(19) -0.0006(15)
Cu1 0.0410(3) 0.0232(3) 0.0188(3) 0.0022(3) 0.0016(3) 0.0001(3)
N3 0.030(2) 0.025(2) 0.021(2) -0.0050(16) -0.001(2) -0.003(2)
O1 0.048(2) 0.059(2) 0.0297(19) -0.0008(17) -0.009(2) 0.013(2)
C14 0.025(3) 0.017(2) 0.025(2) -0.0001(18) 0.002(2) -0.0013(19)
O2 0.046(2) 0.039(2) 0.062(3) -0.023(2) -0.002(2) 0.0114(18)
N5 0.031(2) 0.033(2) 0.028(2) 0.0039(18) 0.004(2) 0.0005(19)
C8 0.036(3) 0.031(2) 0.016(2) -0.0009(19) -0.008(2) 0.002(2)

loop_
_atom_type_symbol
_atom_type_description
_atom_type_scat_dispersion_real
_atom_type_scat_dispersion_imag
_atom_type_scat_source
C C 0.0033 0.0016 'International Tables Vol C Tables 4.2.6.8 and 6.1.1.4'
H H 0.0000 0.0000 'International Tables Vol C Tables 4.2.6.8 and 6.1.1.4'
Cu Cu 0.3201 1.2651 'International Tables Vol C Tables 4.2.6.8 and 6.1.1.4'
N N 0.0061 0.0033 'International Tables Vol C Tables 4.2.6.8 and 6.1.1.4'
O O 0.0106 0.0060 'International Tables Vol C Tables 4.2.6.8 and 6.1.1.4'

loop_
_geom_angle_atom_site_label_1
_geom_angle_atom_site_label_2
_geom_angle_atom_site_label_3
_geom_angle
_geom_angle_site_symmetry_1
_geom_angle_site_symmetry_3
C8 N2 N1 106.4(4) . .
C8 N2 Cu1 127.8(3) . 3_556
N1 N2 Cu1 125.1(3) . 3_556
C14 N1 N2 103.7(4) . .
C14 N1 Cu1 133.3(3) . 2_575
N2 N1 Cu1 123.0(3) . 2_575
N1 Cu1 N2 128.34(14) 2_574 3_546
N1 Cu1 N3 121.52(14) 2_574 .
N2 Cu1 N3 110.11(14) 3_546 .
C14 N3 C8 100.9(4) . .
C14 N3 Cu1 131.8(3) . .
C8 N3 Cu1 127.3(3) . .
N3 C14 N1 115.2(4) . .
N3 C14 N5 122.8(4) . .
N1 C14 N5 122.0(4) . .
O2 N5 O1 125.2(4) . .
O2 N5 C14 116.9(4) . .
O1 N5 C14 117.8(4) . .
N2 C8 N3 113.8(4) . .
N2 C8 H8 123.1 . .
N3 C8 H8 123.1 . .

loop_
_geom_bond_atom_site_label_1
_geom_bond_atom_site_label_2
_geom_bond_distance
_geom_bond_site_symmetry_2
N2 C8 1.322(6) .
N2 N1 1.373(5) .
N2 Cu1 1.966(4) 3_556
N1 C14 1.336(6) .
N1 Cu1 1.938(4) 2_575
Cu1 N1 1.938(4) 2_574
Cu1 N2 1.966(4) 3_546
Cu1 N3 2.032(3) .
N3 C14 1.332(6) .
N3 C8 1.342(6) .
O1 N5 1.222(5) .
C14 N5 1.439(6) .
O2 N5 1.217(5) .
C8 H8 0.9300 .

loop_
_geom_torsion_atom_site_label_1
_geom_torsion_atom_site_label_2
_geom_torsion_atom_site_label_3
_geom_torsion_atom_site_label_4
_geom_torsion
_geom_torsion_site_symmetry_1
_geom_torsion_site_symmetry_4
C8 N2 N1 C14 0.2(5) . .
Cu1 N2 N1 C14 -170.3(3) 3_556 .
C8 N2 N1 Cu1 -178.7(3) . 2_575
Cu1 N2 N1 Cu1 10.9(5) 3_556 2_575
N1 Cu1 N3 C14 -109.7(4) 2_574 .
N2 Cu1 N3 C14 72.4(4) 3_546 .
N1 Cu1 N3 C8 70.7(4) 2_574 .
N2 Cu1 N3 C8 -107.2(4) 3_546 .
C8 N3 C14 N1 0.5(5) . .
Cu1 N3 C14 N1 -179.2(3) . .
C8 N3 C14 N5 -179.6(4) . .
Cu1 N3 C14 N5 0.7(7) . .
N2 N1 C14 N3 -0.4(5) . .
Cu1 N1 C14 N3 178.3(3) 2_575 .
N2 N1 C14 N5 179.6(4) . .
Cu1 N1 C14 N5 -1.6(7) 2_575 .
N3 C14 N5 O2 -3.4(6) . .
N1 C14 N5 O2 176.5(4) . .
N3 C14 N5 O1 174.5(4) . .
N1 C14 N5 O1 -5.6(6) . .
N1 N2 C8 N3 0.1(6) . .
Cu1 N2 C8 N3 170.2(3) 3_556 .
C14 N3 C8 N2 -0.3(5) . .
Cu1 N3 C8 N2 179.4(3) . .
